data_7703777
loop_
_publ_author_name
'Manankandayalage, Chamila P.'
'Unruh, Daniel K.'
'Krempner, Clemens'

_publ_section_title
;
 Boronic, diboronic and boric acid esters of 1,8-naphthalenediol -
 synthesis, structure and formation of boronium salts.
;
_journal_issue 15
_journal_name_full 'Dalton transactions (Cambridge, England : 2003)'
_journal_page_first 4834
_journal_page_last 4842
_journal_paper_doi 10.1039/d0dt00745e
_journal_volume 49
_journal_year 2020
_chemical_formula_sum 'C16 H11 B O2'
_chemical_formula_weight 246.06
_space_group_IT_number 14
_space_group_name_Hall '-P 2ybc'
_space_group_name_H-M_alt 'P 1 21/c 1'
_symmetry_cell_setting monoclinic
_symmetry_Int_Tables_number 14
_symmetry_space_group_name_Hall '-P 2ybc'
_symmetry_space_group_name_H-M 'P 1 21/c 1'
_atom_sites_solution_hydrogens geom
_atom_sites_solution_primary dual
_atom_sites_solution_secondary difmap
_audit_creation_date 2019-10-29T16:21:27-00:00
_audit_creation_method 'WinGX routine CIF_UPDATE'
_audit_update_record
;
2019-10-30 deposited with the CCDC.	2020-03-16 downloaded from the CCDC.
;
_cell_angle_alpha 90
_cell_angle_beta 102.366(2)
_cell_angle_gamma 90
_cell_formula_units_Z 4
_cell_length_a 13.8170(2)
_cell_length_b 4.72630(10)
_cell_length_c 18.1904(3)
_cell_measurement_reflns_used 10088
_cell_measurement_temperature 100(2)
_cell_measurement_theta_max 76.955
_cell_measurement_theta_min 2.476
_cell_volume 1160.33(4)
_computing_cell_refinement 'CrysAlisPro 1.171.40.59a (Rigaku OD, 2019)'
_computing_data_collection 'CrysAlisPro 1.171.40.59a (Rigaku OD, 2019)'
_computing_data_reduction 'CrysAlisPro 1.171.40.59a (Rigaku OD, 2019)'
_computing_structure_refinement 'SHELXL-2018/3 (Sheldrick, 2018)'
_computing_structure_solution 'SHELXT 2014/5 (Sheldrick, 2014)'
_diffrn_ambient_environment N~2~
_diffrn_ambient_temperature 100(2)
_diffrn_detector 'Hybrid Pixel Array Detector'
_diffrn_detector_area_resol_mean 10
_diffrn_detector_type HyPix
_diffrn_measured_fraction_theta_full 0.999
_diffrn_measured_fraction_theta_max 0.979
_diffrn_measurement_device 'four-circle diffractometer'
_diffrn_measurement_device_type 'XtaLAB Synergy, Dualflex, HyPix'
_diffrn_measurement_method '\w scans'
_diffrn_orient_matrix_type 'CrysAlisPro convention (1999,Acta A55,543-557)'
_diffrn_orient_matrix_UB_11 -0.0857722
_diffrn_orient_matrix_UB_12 -0.1877262
_diffrn_orient_matrix_UB_13 0.0132861
_diffrn_orient_matrix_UB_21 0.020528
_diffrn_orient_matrix_UB_22 0.0945992
_diffrn_orient_matrix_UB_23 0.0829505
_diffrn_orient_matrix_UB_31 -0.0724333
_diffrn_orient_matrix_UB_32 0.2491238
_diffrn_orient_matrix_UB_33 -0.0215219
_diffrn_radiation_monochromator mirror
_diffrn_radiation_probe x-ray
_diffrn_radiation_type CuK\a
_diffrn_radiation_wavelength 1.54178
_diffrn_reflns_av_R_equivalents 0.0352
_diffrn_reflns_av_unetI/netI 0.05
_diffrn_reflns_Laue_measured_fraction_full 0.999
_diffrn_reflns_Laue_measured_fraction_max 0.979
_diffrn_reflns_limit_h_max 17
_diffrn_reflns_limit_h_min -17
_diffrn_reflns_limit_k_max 5
_diffrn_reflns_limit_k_min -5
_diffrn_reflns_limit_l_max 22
_diffrn_reflns_limit_l_min -23
_diffrn_reflns_number 19552
_diffrn_reflns_point_group_measured_fraction_full 0.999
_diffrn_reflns_point_group_measured_fraction_max 0.979
_diffrn_reflns_theta_full 67.679
_diffrn_reflns_theta_max 77.519
_diffrn_reflns_theta_min 3.274
_diffrn_source 'micro-focus sealed X-ray tube'
_diffrn_source_type 'PhotonJet (Cu) X-ray Source'
_exptl_absorpt_coefficient_mu 0.722
_exptl_absorpt_correction_T_max 1
_exptl_absorpt_correction_T_min 0.537
_exptl_absorpt_correction_type gaussian
_exptl_absorpt_process_details
;
        CrysAlisPro 1.171.40.59a (Rigaku Oxford Diffraction, 2019)
Numerical absorption correction based on gaussian integration over
                        a multifaceted crystal model
        Empirical absorption correction using spherical harmonics,
 implemented in SCALE3 ABSPACK scaling algorithm.
;
_exptl_crystal_colour 'clear colourless'
_exptl_crystal_density_diffrn 1.409
_exptl_crystal_description needle
_exptl_crystal_F_000 512
_exptl_crystal_size_max 0.613
_exptl_crystal_size_mid 0.108
_exptl_crystal_size_min 0.061
_refine_diff_density_max 0.219
_refine_diff_density_min -0.227
_refine_diff_density_rms 0.043
_refine_ls_extinction_method none
_refine_ls_goodness_of_fit_ref 1.098
_refine_ls_hydrogen_treatment constr
_refine_ls_matrix_type full
_refine_ls_number_parameters 172
_refine_ls_number_reflns 2402
_refine_ls_number_restraints 0
_refine_ls_restrained_S_all 1.098
_refine_ls_R_factor_all 0.0418
_refine_ls_R_factor_gt 0.0394
_refine_ls_shift/su_max 0
_refine_ls_shift/su_mean 0
_refine_ls_structure_factor_coef Fsqd
_refine_ls_weighting_details 'w=1/[\s^2^(Fo^2^)+(0.0528P)^2^+0.4848P] where P=(Fo^2^+2Fc^2^)/3'
_refine_ls_weighting_scheme calc
_refine_ls_wR_factor_gt 0.1113
_refine_ls_wR_factor_ref 0.1135
_reflns_Friedel_coverage 0
_reflns_number_gt 2218
_reflns_number_total 2402
_reflns_threshold_expression 'I > 2\s(I)'
_cod_data_source_file d0dt00745e2.cif
_cod_data_source_block 1a
_cod_depositor_comments 'Adding full bibliography for 7703777--7703788.cif.'
_cod_original_sg_symbol_H-M 'P 21/c'
_cod_database_code 7703777
_shelx_estimated_absorpt_t_min 0.666
_shelx_estimated_absorpt_t_max 0.957
_shelx_shelxl_version_number 2018/3

loop_
_symmetry_equiv_pos_as_xyz
'x, y, z'
'-x, y+1/2, -z+1/2'
'-x, -y, -z'
'x, -y-1/2, z-1/2'

loop_
_atom_site_label
_atom_site_type_symbol
_atom_site_fract_x
_atom_site_fract_y
_atom_site_fract_z
_atom_site_U_iso_or_equiv
_atom_site_adp_type
_atom_site_occupancy
_atom_site_site_symmetry_order
_atom_site_calc_flag
_atom_site_refinement_flags_posn
_atom_site_refinement_flags_adp
_atom_site_refinement_flags_occupancy
_atom_site_disorder_assembly
_atom_site_disorder_group
O1 O 0.17994(6) 0.42199(18) 0.30652(5) 0.0212(2) Uani 1 1 d . . . . .
O2 O 0.33331(6) 0.47150(18) 0.26534(4) 0.0210(2) Uani 1 1 d . . . . .
C1 C 0.22097(9) 0.2165(3) 0.35800(6) 0.0198(3) Uani 1 1 d . . . . .
C2 C 0.32069(9) 0.1374(3) 0.36256(6) 0.0191(3) Uani 1 1 d . . . . .
C3 C 0.37720(9) 0.2644(3) 0.31528(6) 0.0199(3) Uani 1 1 d . . . . .
C4 C 0.47291(9) 0.1856(3) 0.31791(7) 0.0227(3) Uani 1 1 d . . . . .
H4 H 0.509948 0.271829 0.285591 0.027 Uiso 1 1 calc R U . . .
C5 C 0.51610(9) -0.0263(3) 0.36953(7) 0.0238(3) Uani 1 1 d . . . . .
H5 H 0.582648 -0.082197 0.371499 0.029 Uiso 1 1 calc R U . . .
C6 C 0.46407(9) -0.1526(3) 0.41669(7) 0.0233(3) Uani 1 1 d . . . . .
H6 H 0.494968 -0.293558 0.451061 0.028 Uiso 1 1 calc R U . . .
C7 C 0.36448(9) -0.0749(3) 0.41467(6) 0.0206(3) Uani 1 1 d . . . . .
C8 C 0.30535(9) -0.1981(3) 0.46125(7) 0.0231(3) Uani 1 1 d . . . . .
H8 H 0.333061 -0.337947 0.497141 0.028 Uiso 1 1 calc R U . . .
C9 C 0.20887(9) -0.1169(3) 0.45479(7) 0.0237(3) Uani 1 1 d . . . . .
H9 H 0.170357 -0.203492 0.486006 0.028 Uiso 1 1 calc R U . . .
C10 C 0.16510(9) 0.0929(3) 0.40276(7) 0.0223(3) Uani 1 1 d . . . . .
H10 H 0.097998 0.147051 0.398969 0.027 Uiso 1 1 calc R U . . .
C11 C 0.18847(8) 0.7776(3) 0.20379(6) 0.0196(3) Uani 1 1 d . . . . .
C12 C 0.24351(9) 0.9080(3) 0.15703(7) 0.0217(3) Uani 1 1 d . . . . .
H12 H 0.310966 0.856916 0.161187 0.026 Uiso 1 1 calc R U . . .
C13 C 0.20121(9) 1.1110(3) 0.10461(7) 0.0237(3) Uani 1 1 d . . . . .
H13 H 0.239615 1.197162 0.073254 0.028 Uiso 1 1 calc R U . . .
C14 C 0.10280(9) 1.1874(3) 0.09815(7) 0.0243(3) Uani 1 1 d . . . . .
H14 H 0.073691 1.325377 0.062172 0.029 Uiso 1 1 calc R U . . .
C15 C 0.04679(9) 1.0623(3) 0.14429(7) 0.0239(3) Uani 1 1 d . . . . .
H15 H -0.020453 1.115672 0.140146 0.029 Uiso 1 1 calc R U . . .
C16 C 0.08935(9) 0.8590(3) 0.19652(7) 0.0223(3) Uani 1 1 d . . . . .
H16 H 0.050602 0.773888 0.227786 0.027 Uiso 1 1 calc R U . . .
B1 B 0.23615(10) 0.5457(3) 0.26134(7) 0.0199(3) Uani 1 1 d . . . . .

loop_
_atom_site_aniso_label
_atom_site_aniso_U_11
_atom_site_aniso_U_22
_atom_site_aniso_U_33
_atom_site_aniso_U_23
_atom_site_aniso_U_13
_atom_site_aniso_U_12
O1 0.0203(4) 0.0196(4) 0.0236(4) 0.0021(3) 0.0041(3) 0.0022(3)
O2 0.0208(4) 0.0195(4) 0.0224(4) 0.0023(3) 0.0041(3) 0.0015(3)
C1 0.0226(6) 0.0165(6) 0.0193(5) -0.0020(4) 0.0022(4) -0.0003(4)
C2 0.0208(6) 0.0164(6) 0.0192(5) -0.0039(4) 0.0026(4) -0.0011(4)
C3 0.0227(6) 0.0167(6) 0.0193(5) -0.0021(4) 0.0019(4) 0.0000(5)
C4 0.0222(6) 0.0223(6) 0.0237(6) -0.0015(5) 0.0053(4) -0.0009(5)
C5 0.0201(6) 0.0237(6) 0.0267(6) -0.0025(5) 0.0027(5) 0.0027(5)
C6 0.0247(6) 0.0204(6) 0.0226(6) -0.0011(5) 0.0006(4) 0.0024(5)
C7 0.0237(6) 0.0174(6) 0.0194(6) -0.0033(4) 0.0021(4) -0.0007(5)
C8 0.0282(6) 0.0188(6) 0.0212(6) 0.0002(5) 0.0026(5) -0.0013(5)
C9 0.0277(6) 0.0212(6) 0.0228(6) -0.0005(5) 0.0066(5) -0.0041(5)
C10 0.0210(6) 0.0213(6) 0.0246(6) -0.0018(5) 0.0051(5) -0.0002(5)
C11 0.0210(6) 0.0167(6) 0.0204(5) -0.0034(4) 0.0028(4) -0.0009(4)
C12 0.0203(6) 0.0209(6) 0.0236(6) -0.0022(5) 0.0040(4) 0.0000(5)
C13 0.0262(6) 0.0221(6) 0.0233(6) 0.0001(5) 0.0068(5) -0.0021(5)
C14 0.0271(6) 0.0202(6) 0.0238(6) 0.0012(5) 0.0017(5) 0.0013(5)
C15 0.0207(6) 0.0217(6) 0.0284(6) -0.0004(5) 0.0034(5) 0.0023(5)
C16 0.0218(6) 0.0211(6) 0.0240(6) -0.0010(5) 0.0050(5) -0.0012(5)
B1 0.0208(6) 0.0183(7) 0.0204(6) -0.0032(5) 0.0038(5) -0.0014(5)

loop_
_atom_type_symbol
_atom_type_description
_atom_type_scat_dispersion_real
_atom_type_scat_dispersion_imag
_atom_type_scat_source
C C 0.0181 0.0091 'International Tables Vol C Tables 4.2.6.8 and 6.1.1.4'
H H 0 0 'International Tables Vol C Tables 4.2.6.8 and 6.1.1.4'
B B 0.009 0.0039 'International Tables Vol C Tables 4.2.6.8 and 6.1.1.4'
O O 0.0492 0.0322 'International Tables Vol C Tables 4.2.6.8 and 6.1.1.4'

loop_
_exptl_crystal_face_index_h
_exptl_crystal_face_index_k
_exptl_crystal_face_index_l
_exptl_crystal_face_perp_dist
-8 0 -2 0.0162
-6 2 -1 0.1888
0 -3 0 0.2969
-3 0 12 0.0525
3 0 -12 0.0505
-2 2 -9 0.1332
6 -2 -1 0.2426
5 -2 2 0.2365
9 0 -5 0.042
8 1 -6 0.0895
8 0 4 0.0386

loop_
_geom_angle_atom_site_label_1
_geom_angle_atom_site_label_2
_geom_angle_atom_site_label_3
_geom_angle
_geom_angle_site_symmetry_1
_geom_angle_site_symmetry_3
_geom_angle_publ_flag
B1 O1 C1 120.03(10) . . ?
B1 O2 C3 120.07(10) . . ?
C10 C1 O1 120.08(11) . . ?
C10 C1 C2 121.33(11) . . ?
O1 C1 C2 118.59(10) . . ?
C1 C2 C3 120.73(11) . . ?
C1 C2 C7 119.72(11) . . ?
C3 C2 C7 119.55(11) . . ?
C4 C3 O2 120.06(11) . . ?
C4 C3 C2 121.36(11) . . ?
O2 C3 C2 118.57(10) . . ?
C3 C4 C5 118.96(11) . . ?
C3 C4 H4 120.5 . . ?
C5 C4 H4 120.5 . . ?
C6 C5 C4 121.42(11) . . ?
C6 C5 H5 119.3 . . ?
C4 C5 H5 119.3 . . ?
C5 C6 C7 120.54(11) . . ?
C5 C6 H6 119.7 . . ?
C7 C6 H6 119.7 . . ?
C6 C7 C8 123.86(11) . . ?
C6 C7 C2 118.16(11) . . ?
C8 C7 C2 117.98(11) . . ?
C9 C8 C7 120.51(11) . . ?
C9 C8 H8 119.7 . . ?
C7 C8 H8 119.7 . . ?
C8 C9 C10 121.57(11) . . ?
C8 C9 H9 119.2 . . ?
C10 C9 H9 119.2 . . ?
C1 C10 C9 118.89(11) . . ?
C1 C10 H10 120.6 . . ?
C9 C10 H10 120.6 . . ?
C12 C11 C16 117.96(11) . . ?
C12 C11 B1 120.71(11) . . ?
C16 C11 B1 121.33(11) . . ?
C13 C12 C11 121.16(11) . . ?
C13 C12 H12 119.4 . . ?
C11 C12 H12 119.4 . . ?
C14 C13 C12 119.89(11) . . ?
C14 C13 H13 120.1 . . ?
C12 C13 H13 120.1 . . ?
C13 C14 C15 120.04(11) . . ?
C13 C14 H14 120 . . ?
C15 C14 H14 120 . . ?
C14 C15 C16 119.87(11) . . ?
C14 C15 H15 120.1 . . ?
C16 C15 H15 120.1 . . ?
C15 C16 C11 121.08(11) . . ?
C15 C16 H16 119.5 . . ?
C11 C16 H16 119.5 . . ?
O2 B1 O1 121.99(11) . . ?
O2 B1 C11 118.82(11) . . ?
O1 B1 C11 119.19(11) . . ?

loop_
_geom_bond_atom_site_label_1
_geom_bond_atom_site_label_2
_geom_bond_distance
_geom_bond_site_symmetry_2
_geom_bond_publ_flag
O1 B1 1.3762(16) . ?
O1 C1 1.3836(14) . ?
O2 B1 1.3743(16) . ?
O2 C3 1.3839(14) . ?
C1 C10 1.3673(17) . ?
C1 C2 1.4127(16) . ?
C2 C3 1.4130(17) . ?
C2 C7 1.4235(16) . ?
C3 C4 1.3647(17) . ?
C4 C5 1.4147(17) . ?
C4 H4 0.95 . ?
C5 C6 1.3687(18) . ?
C5 H5 0.95 . ?
C6 C7 1.4170(17) . ?
C6 H6 0.95 . ?
C7 C8 1.4216(17) . ?
C8 C9 1.3679(18) . ?
C8 H8 0.95 . ?
C9 C10 1.4141(17) . ?
C9 H9 0.95 . ?
C10 H10 0.95 . ?
C11 C12 1.3996(17) . ?
C11 C16 1.4013(16) . ?
C11 B1 1.5606(18) . ?
C12 C13 1.3901(17) . ?
C12 H12 0.95 . ?
C13 C14 1.3873(18) . ?
C13 H13 0.95 . ?
C14 C15 1.3895(18) . ?
C14 H14 0.95 . ?
C15 C16 1.3902(17) . ?
C15 H15 0.95 . ?
C16 H16 0.95 . ?
